data_1558543
loop_
_publ_author_name
'Hooper, Thomas'
'Brown, Ryan'
'Rekhroukh, Feriel'
'Gar\,con, Mart\'i'
'White, Andrew J. P.'
'Costa, Paulo J.'
'Crimmin, Mark Richard'

_publ_section_title
;
 Catalyst Control of Selectivity in the C--O Bond Alumination of Biomass
 Derived Furans
;
_journal_name_full 'Chemical Science'
_journal_paper_doi 10.1039/D0SC01918F
_journal_year 2020
_chemical_formula_moiety 'C34 H47 Al N2 O'
_chemical_formula_sum 'C34 H47 Al N2 O'
_chemical_formula_weight 526.71
_chemical_properties_physical Air-sensitive,Moisture-sensitive
_space_group_crystal_system orthorhombic
_space_group_IT_number 33
_space_group_name_Hall 'P 2c -2n'
_space_group_name_H-M_alt 'P n a 21'
_atom_sites_solution_hydrogens geom
_audit_creation_date 2019-05-21
_audit_creation_method
;
Olex2 1.2
(compiled 2018.05.29 svn.r3508 for OlexSys, GUI svn.r5506)
;
_audit_update_record
;
2019-12-19 deposited with the CCDC.	2020-07-06 downloaded from the CCDC.
;
_cell_angle_alpha 90
_cell_angle_beta 90
_cell_angle_gamma 90
_cell_formula_units_Z 4
_cell_length_a 16.1355(5)
_cell_length_b 12.4185(4)
_cell_length_c 15.8598(5)
_cell_measurement_reflns_used 2417
_cell_measurement_temperature 173.00(10)
_cell_measurement_theta_max 28.1790
_cell_measurement_theta_min 3.2580
_cell_volume 3177.97(17)
_computing_cell_refinement 'CrysAlisPro 1.171.38.43 (Rigaku OD, 2015)'
_computing_data_collection 'CrysAlisPro 1.171.38.43 (Rigaku OD, 2015)'
_computing_data_reduction 'CrysAlisPro 1.171.38.43 (Rigaku OD, 2015)'
_computing_molecular_graphics 'Olex2 (Dolomanov et al., 2009)'
_computing_publication_material 'Olex2 (Dolomanov et al., 2009)'
_computing_structure_refinement 'ShelXL (Sheldrick, 2015)'
_diffrn_ambient_environment N~2~
_diffrn_ambient_temperature 173.00(10)
_diffrn_detector 'CCD plate'
_diffrn_detector_area_resol_mean 16.0382
_diffrn_detector_type Eos
_diffrn_measured_fraction_theta_full 0.989
_diffrn_measured_fraction_theta_max 0.814
_diffrn_measurement_details
;
List of Runs (angles in degrees, time in seconds):

  # Type    Start    End  Width  t~exp~   \w     \q     \k     \f   Frames
#--------------------------------------------------------------------------
  1  \w      3.00  75.00   1.00    2.04    --   14.43  57.00-120.00   72
  2  \w     29.00  66.00   1.00    2.04    --   14.43  57.00 150.00   37
;
_diffrn_measurement_device 'four-circle diffractometer'
_diffrn_measurement_device_type 'Xcalibur, Eos'
_diffrn_measurement_method '\w scans'
_diffrn_orient_matrix_type 'CrysAlisPro convention (1999,Acta A55,543-557)'
_diffrn_orient_matrix_UB_11 0.0292181000
_diffrn_orient_matrix_UB_12 -0.0424469000
_diffrn_orient_matrix_UB_13 0.0036042000
_diffrn_orient_matrix_UB_21 0.0325075000
_diffrn_orient_matrix_UB_22 0.0364927000
_diffrn_orient_matrix_UB_23 -0.0095059000
_diffrn_orient_matrix_UB_31 0.0046100000
_diffrn_orient_matrix_UB_32 0.0114307000
_diffrn_orient_matrix_UB_33 0.0435479000
_diffrn_radiation_monochromator graphite
_diffrn_radiation_probe x-ray
_diffrn_radiation_type MoK\a
_diffrn_radiation_wavelength 0.71073
_diffrn_reflns_av_R_equivalents 0.0300
_diffrn_reflns_av_unetI/netI 0.0492
_diffrn_reflns_Laue_measured_fraction_full 0.989
_diffrn_reflns_Laue_measured_fraction_max 0.814
_diffrn_reflns_limit_h_max 20
_diffrn_reflns_limit_h_min -15
_diffrn_reflns_limit_k_max 7
_diffrn_reflns_limit_k_min -15
_diffrn_reflns_limit_l_max 12
_diffrn_reflns_limit_l_min -19
_diffrn_reflns_number 7052
_diffrn_reflns_point_group_measured_fraction_full 0.728
_diffrn_reflns_point_group_measured_fraction_max 0.585
_diffrn_reflns_theta_full 25.242
_diffrn_reflns_theta_max 28.213
_diffrn_reflns_theta_min 2.525
_diffrn_source 'fine-focus sealed X-ray tube'
_diffrn_source_type 'Enhance (Mo) X-ray Source'
_exptl_absorpt_coefficient_mu 0.091
_exptl_absorpt_correction_T_max 0.978
_exptl_absorpt_correction_T_min 0.969
_exptl_absorpt_correction_type analytical
_exptl_absorpt_process_details
;
CrysAlisPro 1.171.38.43 (Rigaku Oxford Diffraction, 2015)
Analytical numeric absorption correction using a multifaceted crystal
			model based on expressions derived by R.C. Clark & J.S. Reid.
(Clark, R. C. & Reid, J. S. (1995). Acta Cryst. A51, 887-897)
Empirical absorption correction using spherical harmonics,
 implemented in SCALE3 ABSPACK scaling algorithm.
;
_exptl_crystal_colour colourless
_exptl_crystal_colour_primary colourless
_exptl_crystal_density_diffrn 1.101
_exptl_crystal_description block
_exptl_crystal_F_000 1144
_exptl_crystal_recrystallization_method 'Re-crystallisation from solvent: heptane'
_exptl_crystal_size_max 0.525
_exptl_crystal_size_mid 0.421
_exptl_crystal_size_min 0.334
_refine_diff_density_max 0.352
_refine_diff_density_min -0.276
_refine_diff_density_rms 0.046
_refine_ls_abs_structure_details
;
 Flack x determined using 1069 quotients [(I+)-(I-)]/[(I+)+(I-)]
 (Parsons, Flack and Wagner, Acta Cryst. B69 (2013) 249-259).
;
_refine_ls_abs_structure_Flack 0.01(14)
_refine_ls_extinction_method none
_refine_ls_goodness_of_fit_ref 1.029
_refine_ls_hydrogen_treatment constr
_refine_ls_matrix_type full
_refine_ls_number_parameters 354
_refine_ls_number_reflns 4588
_refine_ls_number_restraints 1
_refine_ls_restrained_S_all 1.029
_refine_ls_R_factor_all 0.0549
_refine_ls_R_factor_gt 0.0444
_refine_ls_shift/su_max 0.000
_refine_ls_shift/su_mean 0.000
_refine_ls_structure_factor_coef Fsqd
_refine_ls_weighting_details 'w=1/[\s^2^(Fo^2^)+(0.0479P)^2^+0.7691P] where P=(Fo^2^+2Fc^2^)/3'
_refine_ls_weighting_scheme calc
_refine_ls_wR_factor_gt 0.0989
_refine_ls_wR_factor_ref 0.1056
_reflns_Friedel_coverage 0.388
_reflns_Friedel_fraction_full 0.446
_reflns_Friedel_fraction_max 0.339
_reflns_number_gt 3983
_reflns_number_total 4588
_reflns_threshold_expression 'I > 2\s(I)'
_cod_data_source_file d0sc01918f3.cif
_cod_data_source_block 5b
_cod_original_cell_volume 3177.96(18)
_cod_database_code 1558543
_shelx_shelxl_version_number 2018/3
_chemical_oxdiff_formula C34H47AlN2O
_chemical_oxdiff_usercomment TH371
_shelx_space_group_comment
;
The symmetry employed for this shelxl refinement is uniquely defined
by the following loop, which should always be used as a source of
symmetry information in preference to the above space-group names.
They are only intended as comments.
;
_reflns_odcompleteness_completeness 98.65
_reflns_odcompleteness_iscentric 1
_reflns_odcompleteness_theta 24.97
_olex2_refinement_description
;
1. Fixed Uiso
 At 1.2 times of:
  All C(H) groups
 At 1.5 times of:
  All C(H,H,H) groups
2.a Ternary CH refined with riding coordinates:
 C12(H12), C15(H15), C24(H24), C27(H27)
2.b Aromatic/amide H refined with riding coordinates:
 C2(H2), C8(H8), C9(H9), C10(H10), C20(H20), C21(H21), C22(H22), C30(H30),
 C31(H31), C32(H32)
2.c Idealised Me refined as rotating group:
 C4(H4A,H4B,H4C), C5(H5A,H5B,H5C), C13(H13A,H13B,H13C), C14(H14A,H14B,H14C),
 C16(H16A,H16B,H16C), C17(H17A,H17B,H17C), C25(H25A,H25B,H25C), C26(H26A,H26B,
 H26C), C28(H28A,H28B,H28C), C29(H29A,H29B,H29C), C34(H34A,H34B,H34C)
;
_olex2_submission_special_instructions 'No special instructions were received'
_oxdiff_exptl_absorpt_empirical_details
;
Empirical correction (ABSPACK) includes:
- Absorption correction using spherical harmonics
- Frame scaling
;
_oxdiff_exptl_absorpt_empirical_full_max 1.098
_oxdiff_exptl_absorpt_empirical_full_min 0.929

loop_
_space_group_symop_operation_xyz
'x, y, z'
'-x, -y, z+1/2'
'-x+1/2, y+1/2, z+1/2'
'x+1/2, -y+1/2, z'

loop_
_atom_site_label
_atom_site_type_symbol
_atom_site_fract_x
_atom_site_fract_y
_atom_site_fract_z
_atom_site_U_iso_or_equiv
_atom_site_adp_type
_atom_site_occupancy
_atom_site_site_symmetry_order
_atom_site_calc_flag
_atom_site_refinement_flags_posn
_atom_site_refinement_flags_adp
_atom_site_refinement_flags_occupancy
_atom_site_disorder_assembly
_atom_site_disorder_group
Al1 Al 0.62730(5) 0.82035(7) 0.31213(7) 0.0245(2) Uani 1 1 d . . . . .
O35 O 0.65727(15) 0.91992(19) 0.38789(16) 0.0391(6) Uani 1 1 d . . . . .
N1 N 0.52286(15) 0.85970(19) 0.26806(16) 0.0211(6) Uani 1 1 d . . . . .
N3 N 0.59141(15) 0.69706(19) 0.37288(16) 0.0206(6) Uani 1 1 d . . . . .
C1 C 0.45261(17) 0.8336(2) 0.3085(2) 0.0234(6) Uani 1 1 d . . . . .
C2 C 0.4500(2) 0.7594(2) 0.3745(2) 0.0253(7) Uani 1 1 d . . . . .
H2 H 0.399353 0.755182 0.404812 0.030 Uiso 1 1 calc R . . . .
C3 C 0.51332(19) 0.6904(2) 0.4013(2) 0.0238(7) Uani 1 1 d . . . . .
C4 C 0.3716(2) 0.8838(3) 0.2820(2) 0.0356(9) Uani 1 1 d . . . . .
H4A H 0.358826 0.862564 0.223897 0.053 Uiso 1 1 calc GR . . . .
H4B H 0.376003 0.962350 0.285309 0.053 Uiso 1 1 calc GR . . . .
H4C H 0.327305 0.858942 0.319528 0.053 Uiso 1 1 calc GR . . . .
C5 C 0.4895(2) 0.6043(3) 0.4636(2) 0.0362(9) Uani 1 1 d . . . . .
H5A H 0.514823 0.620184 0.518401 0.054 Uiso 1 1 calc GR . . . .
H5B H 0.509187 0.534253 0.443424 0.054 Uiso 1 1 calc GR . . . .
H5C H 0.429096 0.602532 0.469575 0.054 Uiso 1 1 calc GR . . . .
C6 C 0.51655(19) 0.9238(3) 0.1917(2) 0.0260(7) Uani 1 1 d . . . . .
C7 C 0.5057(2) 0.8714(3) 0.1142(2) 0.0362(8) Uani 1 1 d . . . . .
C8 C 0.4999(3) 0.9343(4) 0.0418(3) 0.0491(11) Uani 1 1 d . . . . .
H8 H 0.492222 0.899885 -0.011078 0.059 Uiso 1 1 calc R . . . .
C9 C 0.5050(3) 1.0442(4) 0.0445(3) 0.0556(12) Uani 1 1 d . . . . .
H9 H 0.500752 1.085258 -0.005826 0.067 Uiso 1 1 calc R . . . .
C10 C 0.5163(3) 1.0948(3) 0.1210(3) 0.0454(10) Uani 1 1 d . . . . .
H10 H 0.520241 1.171112 0.122680 0.054 Uiso 1 1 calc R . . . .
C11 C 0.5220(2) 1.0367(3) 0.1961(2) 0.0315(8) Uani 1 1 d . . . . .
C12 C 0.4991(3) 0.7494(3) 0.1067(2) 0.0436(10) Uani 1 1 d . . . . .
H12 H 0.502072 0.718350 0.164821 0.052 Uiso 1 1 calc R . . . .
C13 C 0.5715(3) 0.7033(4) 0.0554(3) 0.0593(12) Uani 1 1 d . . . . .
H13A H 0.570513 0.733736 -0.001583 0.089 Uiso 1 1 calc GR . . . .
H13B H 0.566229 0.624797 0.052144 0.089 Uiso 1 1 calc GR . . . .
H13C H 0.623929 0.721956 0.082936 0.089 Uiso 1 1 calc GR . . . .
C14 C 0.4165(3) 0.7139(4) 0.0671(3) 0.0640(13) Uani 1 1 d . . . . .
H14A H 0.370395 0.746781 0.098066 0.096 Uiso 1 1 calc GR . . . .
H14B H 0.411776 0.635342 0.069864 0.096 Uiso 1 1 calc GR . . . .
H14C H 0.414576 0.737126 0.008043 0.096 Uiso 1 1 calc GR . . . .
C15 C 0.5333(2) 1.0969(3) 0.2789(2) 0.0362(9) Uani 1 1 d . . . . .
H15 H 0.537361 1.042635 0.325366 0.043 Uiso 1 1 calc R . . . .
C16 C 0.4602(3) 1.1714(3) 0.2979(3) 0.0533(11) Uani 1 1 d . . . . .
H16A H 0.455979 1.226206 0.253607 0.080 Uiso 1 1 calc GR . . . .
H16B H 0.468900 1.206629 0.352471 0.080 Uiso 1 1 calc GR . . . .
H16C H 0.408930 1.129223 0.299691 0.080 Uiso 1 1 calc GR . . . .
C17 C 0.6138(3) 1.1620(3) 0.2773(3) 0.0570(12) Uani 1 1 d . . . . .
H17A H 0.660444 1.114056 0.264696 0.085 Uiso 1 1 calc GR . . . .
H17B H 0.622526 1.195858 0.332453 0.085 Uiso 1 1 calc GR . . . .
H17C H 0.610093 1.217850 0.233836 0.085 Uiso 1 1 calc GR . . . .
C18 C 0.64802(19) 0.6108(2) 0.3947(2) 0.0228(7) Uani 1 1 d . . . . .
C19 C 0.6908(2) 0.6098(3) 0.4717(2) 0.0268(7) Uani 1 1 d . . . . .
C20 C 0.7415(2) 0.5225(3) 0.4895(2) 0.0390(9) Uani 1 1 d . . . . .
H20 H 0.771103 0.520724 0.541286 0.047 Uiso 1 1 calc R . . . .
C21 C 0.7499(2) 0.4381(3) 0.4334(3) 0.0420(10) Uani 1 1 d . . . . .
H21 H 0.783515 0.377954 0.447701 0.050 Uiso 1 1 calc R . . . .
C22 C 0.7097(2) 0.4406(3) 0.3564(2) 0.0364(9) Uani 1 1 d . . . . .
H22 H 0.717002 0.382924 0.317841 0.044 Uiso 1 1 calc R . . . .
C23 C 0.65847(19) 0.5268(2) 0.3347(2) 0.0271(7) Uani 1 1 d . . . . .
C24 C 0.6846(2) 0.7022(3) 0.5340(2) 0.0329(8) Uani 1 1 d . . . . .
H24 H 0.637804 0.749780 0.516108 0.040 Uiso 1 1 calc R . . . .
C25 C 0.7642(2) 0.7682(3) 0.5316(3) 0.0433(10) Uani 1 1 d . . . . .
H25A H 0.810753 0.723461 0.550272 0.065 Uiso 1 1 calc GR . . . .
H25B H 0.758722 0.830506 0.569094 0.065 Uiso 1 1 calc GR . . . .
H25C H 0.774348 0.793072 0.473858 0.065 Uiso 1 1 calc GR . . . .
C26 C 0.6671(3) 0.6631(4) 0.6245(2) 0.0569(12) Uani 1 1 d . . . . .
H26A H 0.615212 0.622170 0.625388 0.085 Uiso 1 1 calc GR . . . .
H26B H 0.662378 0.725353 0.662151 0.085 Uiso 1 1 calc GR . . . .
H26C H 0.712701 0.616896 0.643482 0.085 Uiso 1 1 calc GR . . . .
C27 C 0.6164(2) 0.5312(3) 0.2496(2) 0.0333(8) Uani 1 1 d . . . . .
H27 H 0.611531 0.608833 0.233502 0.040 Uiso 1 1 calc R . . . .
C28 C 0.5287(2) 0.4845(4) 0.2524(3) 0.0590(13) Uani 1 1 d . . . . .
H28A H 0.530928 0.409907 0.272413 0.088 Uiso 1 1 calc GR . . . .
H28B H 0.504456 0.486367 0.195784 0.088 Uiso 1 1 calc GR . . . .
H28C H 0.494449 0.527394 0.290895 0.088 Uiso 1 1 calc GR . . . .
C29 C 0.6655(3) 0.4750(3) 0.1805(3) 0.0492(10) Uani 1 1 d . . . . .
H29A H 0.721804 0.504423 0.178638 0.074 Uiso 1 1 calc GR . . . .
H29B H 0.638241 0.486715 0.126084 0.074 Uiso 1 1 calc GR . . . .
H29C H 0.667983 0.397620 0.192411 0.074 Uiso 1 1 calc GR . . . .
C30 C 0.7206(2) 0.8198(3) 0.2383(3) 0.0395(9) Uani 1 1 d . . . . .
H30 H 0.723506 0.773059 0.190937 0.047 Uiso 1 1 calc R . . . .
C31 C 0.7827(2) 0.8896(3) 0.2570(3) 0.0475(10) Uani 1 1 d . . . . .
H31 H 0.828804 0.890369 0.219807 0.057 Uiso 1 1 calc R . . . .
C32 C 0.7857(2) 0.9619(3) 0.3265(3) 0.0423(10) Uani 1 1 d . . . . .
H32 H 0.834226 1.004764 0.331390 0.051 Uiso 1 1 calc R . . . .
C33 C 0.7272(3) 0.9761(3) 0.3864(3) 0.0446(10) Uani 1 1 d . . . . .
C34 C 0.7349(3) 1.0544(4) 0.4568(3) 0.0611(13) Uani 1 1 d . . . . .
H34A H 0.691700 1.109433 0.451599 0.092 Uiso 1 1 calc GR . . . .
H34B H 0.789551 1.088757 0.454613 0.092 Uiso 1 1 calc GR . . . .
H34C H 0.728587 1.016595 0.510667 0.092 Uiso 1 1 calc GR . . . .

loop_
_atom_site_aniso_label
_atom_site_aniso_U_11
_atom_site_aniso_U_22
_atom_site_aniso_U_33
_atom_site_aniso_U_23
_atom_site_aniso_U_13
_atom_site_aniso_U_12
Al1 0.0173(4) 0.0278(5) 0.0285(5) 0.0057(5) 0.0002(5) -0.0021(4)
O35 0.0310(13) 0.0431(15) 0.0433(15) -0.0023(13) -0.0023(12) -0.0010(11)
N1 0.0186(13) 0.0219(13) 0.0229(14) 0.0038(12) -0.0017(11) -0.0013(10)
N3 0.0172(13) 0.0229(13) 0.0216(13) 0.0012(11) 0.0011(11) 0.0013(10)
C1 0.0179(14) 0.0239(15) 0.0284(16) -0.0059(16) -0.0025(16) 0.0002(11)
C2 0.0219(16) 0.0270(16) 0.0271(17) 0.0011(15) 0.0078(15) -0.0033(13)
C3 0.0220(16) 0.0251(16) 0.0242(16) -0.0001(14) 0.0017(14) -0.0035(13)
C4 0.0199(17) 0.0351(19) 0.052(2) 0.0042(17) -0.0015(16) 0.0035(14)
C5 0.0252(18) 0.041(2) 0.043(2) 0.0156(18) 0.0068(17) -0.0020(15)
C6 0.0229(16) 0.0289(17) 0.0263(18) 0.0059(15) -0.0023(15) 0.0008(13)
C7 0.040(2) 0.041(2) 0.0274(19) 0.0039(18) -0.0030(17) 0.0047(17)
C8 0.068(3) 0.055(3) 0.024(2) 0.0046(19) -0.005(2) 0.002(2)
C9 0.078(3) 0.051(3) 0.038(2) 0.021(2) -0.003(2) 0.005(2)
C10 0.059(3) 0.032(2) 0.045(2) 0.0139(19) -0.002(2) -0.0012(18)
C11 0.0328(19) 0.0291(18) 0.033(2) 0.0111(17) -0.0023(17) -0.0005(14)
C12 0.065(3) 0.041(2) 0.025(2) -0.0021(18) -0.008(2) 0.002(2)
C13 0.072(3) 0.055(3) 0.051(3) -0.009(2) -0.008(2) 0.015(2)
C14 0.076(3) 0.053(3) 0.063(3) -0.005(2) -0.009(3) -0.013(2)
C15 0.048(2) 0.0249(17) 0.036(2) 0.0062(16) -0.0081(18) -0.0021(15)
C16 0.067(3) 0.038(2) 0.055(3) -0.001(2) 0.003(2) 0.0048(19)
C17 0.059(3) 0.039(2) 0.073(3) 0.004(2) -0.020(2) -0.0096(19)
C18 0.0190(15) 0.0220(15) 0.0274(18) 0.0061(14) 0.0059(14) -0.0016(12)
C19 0.0239(17) 0.0306(18) 0.0260(18) 0.0043(15) 0.0026(15) 0.0001(13)
C20 0.036(2) 0.045(2) 0.036(2) 0.0104(19) -0.0029(18) 0.0073(17)
C21 0.035(2) 0.034(2) 0.058(3) 0.0125(19) 0.002(2) 0.0099(16)
C22 0.0316(19) 0.0248(17) 0.053(3) -0.0033(17) 0.0050(18) 0.0017(15)
C23 0.0249(17) 0.0203(16) 0.0363(19) 0.0013(14) 0.0051(16) -0.0029(12)
C24 0.0313(19) 0.046(2) 0.0219(17) 0.0015(16) -0.0046(16) 0.0045(16)
C25 0.040(2) 0.052(2) 0.038(2) -0.0093(19) -0.0068(19) 0.0012(18)
C26 0.059(3) 0.087(3) 0.025(2) 0.006(2) 0.005(2) 0.014(3)
C27 0.035(2) 0.0260(18) 0.039(2) -0.0099(16) -0.0039(18) 0.0009(15)
C28 0.039(2) 0.068(3) 0.070(3) -0.026(3) -0.005(2) -0.009(2)
C29 0.058(3) 0.049(2) 0.041(2) -0.009(2) 0.000(2) 0.005(2)
C30 0.036(2) 0.037(2) 0.045(2) 0.0030(18) 0.0072(19) 0.0040(17)
C31 0.027(2) 0.050(2) 0.066(3) 0.011(2) 0.015(2) -0.0007(17)
C32 0.0240(18) 0.037(2) 0.066(3) 0.003(2) -0.001(2) -0.0036(14)
C33 0.042(2) 0.031(2) 0.061(3) 0.001(2) -0.026(2) -0.0017(16)
C34 0.051(3) 0.052(3) 0.080(4) -0.006(3) -0.029(3) -0.004(2)

loop_
_atom_type_symbol
_atom_type_description
_atom_type_scat_dispersion_real
_atom_type_scat_dispersion_imag
_atom_type_scat_source
C C 0.0033 0.0016 'International Tables Vol C Tables 4.2.6.8 and 6.1.1.4'
H H 0.0000 0.0000 'International Tables Vol C Tables 4.2.6.8 and 6.1.1.4'
Al Al 0.0645 0.0514 'International Tables Vol C Tables 4.2.6.8 and 6.1.1.4'
N N 0.0061 0.0033 'International Tables Vol C Tables 4.2.6.8 and 6.1.1.4'
O O 0.0106 0.0060 'International Tables Vol C Tables 4.2.6.8 and 6.1.1.4'

loop_
_exptl_crystal_face_index_h
_exptl_crystal_face_index_k
_exptl_crystal_face_index_l
_exptl_crystal_face_perp_dist
0 1 1 0.0742
-5 0 -2 0.1922
0 1 -1 0.2312
1 -1 -5 0.1948
0 -1 1 0.1417
0 -1 -1 0.2597
5 0 1 0.2031

loop_
_geom_angle_atom_site_label_1
_geom_angle_atom_site_label_2
_geom_angle_atom_site_label_3
_geom_angle
_geom_angle_site_symmetry_1
_geom_angle_site_symmetry_3
_geom_angle_publ_flag
O35 Al1 N1 108.10(12) . . ?
O35 Al1 N3 107.37(12) . . ?
O35 Al1 C30 101.62(15) . . ?
N1 Al1 N3 97.14(11) . . ?
N1 Al1 C30 118.56(15) . . ?
N3 Al1 C30 123.30(14) . . ?
C33 O35 Al1 125.5(3) . . ?
C1 N1 Al1 121.0(2) . . ?
C1 N1 C6 118.1(3) . . ?
C6 N1 Al1 120.84(19) . . ?
C3 N3 Al1 120.5(2) . . ?
C3 N3 C18 117.8(2) . . ?
C18 N3 Al1 121.66(19) . . ?
N1 C1 C2 122.9(3) . . ?
N1 C1 C4 120.0(3) . . ?
C2 C1 C4 117.1(3) . . ?
C1 C2 H2 116.2 . . ?
C1 C2 C3 127.6(3) . . ?
C3 C2 H2 116.2 . . ?
N3 C3 C2 123.1(3) . . ?
N3 C3 C5 120.3(3) . . ?
C2 C3 C5 116.6(3) . . ?
C1 C4 H4A 109.5 . . ?
C1 C4 H4B 109.5 . . ?
C1 C4 H4C 109.5 . . ?
H4A C4 H4B 109.5 . . ?
H4A C4 H4C 109.5 . . ?
H4B C4 H4C 109.5 . . ?
C3 C5 H5A 109.5 . . ?
C3 C5 H5B 109.5 . . ?
C3 C5 H5C 109.5 . . ?
H5A C5 H5B 109.5 . . ?
H5A C5 H5C 109.5 . . ?
H5B C5 H5C 109.5 . . ?
C7 C6 N1 119.1(3) . . ?
C7 C6 C11 120.9(3) . . ?
C11 C6 N1 120.0(3) . . ?
C6 C7 C12 122.6(3) . . ?
C8 C7 C6 118.1(3) . . ?
C8 C7 C12 119.3(3) . . ?
C7 C8 H8 119.0 . . ?
C9 C8 C7 122.0(4) . . ?
C9 C8 H8 119.0 . . ?
C8 C9 H9 120.3 . . ?
C8 C9 C10 119.4(4) . . ?
C10 C9 H9 120.3 . . ?
C9 C10 H10 119.2 . . ?
C9 C10 C11 121.6(4) . . ?
C11 C10 H10 119.2 . . ?
C6 C11 C15 122.6(3) . . ?
C10 C11 C6 118.0(3) . . ?
C10 C11 C15 119.4(3) . . ?
C7 C12 H12 108.0 . . ?
C7 C12 C13 111.0(3) . . ?
C7 C12 C14 112.2(3) . . ?
C13 C12 H12 108.0 . . ?
C13 C12 C14 109.7(3) . . ?
C14 C12 H12 108.0 . . ?
C12 C13 H13A 109.5 . . ?
C12 C13 H13B 109.5 . . ?
C12 C13 H13C 109.5 . . ?
H13A C13 H13B 109.5 . . ?
H13A C13 H13C 109.5 . . ?
H13B C13 H13C 109.5 . . ?
C12 C14 H14A 109.5 . . ?
C12 C14 H14B 109.5 . . ?
C12 C14 H14C 109.5 . . ?
H14A C14 H14B 109.5 . . ?
H14A C14 H14C 109.5 . . ?
H14B C14 H14C 109.5 . . ?
C11 C15 H15 108.2 . . ?
C11 C15 C16 111.9(3) . . ?
C11 C15 C17 110.3(3) . . ?
C16 C15 H15 108.2 . . ?
C16 C15 C17 109.7(3) . . ?
C17 C15 H15 108.2 . . ?
C15 C16 H16A 109.5 . . ?
C15 C16 H16B 109.5 . . ?
C15 C16 H16C 109.5 . . ?
H16A C16 H16B 109.5 . . ?
H16A C16 H16C 109.5 . . ?
H16B C16 H16C 109.5 . . ?
C15 C17 H17A 109.5 . . ?
C15 C17 H17B 109.5 . . ?
C15 C17 H17C 109.5 . . ?
H17A C17 H17B 109.5 . . ?
H17A C17 H17C 109.5 . . ?
H17B C17 H17C 109.5 . . ?
C19 C18 N3 121.6(3) . . ?
C19 C18 C23 121.2(3) . . ?
C23 C18 N3 117.2(3) . . ?
C18 C19 C24 121.9(3) . . ?
C20 C19 C18 118.3(3) . . ?
C20 C19 C24 119.8(3) . . ?
C19 C20 H20 119.4 . . ?
C21 C20 C19 121.3(4) . . ?
C21 C20 H20 119.4 . . ?
C20 C21 H21 119.8 . . ?
C20 C21 C22 120.3(3) . . ?
C22 C21 H21 119.8 . . ?
C21 C22 H22 119.5 . . ?
C21 C22 C23 121.0(3) . . ?
C23 C22 H22 119.5 . . ?
C18 C23 C27 121.2(3) . . ?
C22 C23 C18 117.8(3) . . ?
C22 C23 C27 121.0(3) . . ?
C19 C24 H24 108.2 . . ?
C19 C24 C25 109.6(3) . . ?
C19 C24 C26 112.3(3) . . ?
C25 C24 H24 108.2 . . ?
C25 C24 C26 110.3(3) . . ?
C26 C24 H24 108.2 . . ?
C24 C25 H25A 109.5 . . ?
C24 C25 H25B 109.5 . . ?
C24 C25 H25C 109.5 . . ?
H25A C25 H25B 109.5 . . ?
H25A C25 H25C 109.5 . . ?
H25B C25 H25C 109.5 . . ?
C24 C26 H26A 109.5 . . ?
C24 C26 H26B 109.5 . . ?
C24 C26 H26C 109.5 . . ?
H26A C26 H26B 109.5 . . ?
H26A C26 H26C 109.5 . . ?
H26B C26 H26C 109.5 . . ?
C23 C27 H27 107.4 . . ?
C23 C27 C28 112.1(3) . . ?
C23 C27 C29 113.1(3) . . ?
C28 C27 H27 107.4 . . ?
C29 C27 H27 107.4 . . ?
C29 C27 C28 109.1(3) . . ?
C27 C28 H28A 109.5 . . ?
C27 C28 H28B 109.5 . . ?
C27 C28 H28C 109.5 . . ?
H28A C28 H28B 109.5 . . ?
H28A C28 H28C 109.5 . . ?
H28B C28 H28C 109.5 . . ?
C27 C29 H29A 109.5 . . ?
C27 C29 H29B 109.5 . . ?
C27 C29 H29C 109.5 . . ?
H29A C29 H29B 109.5 . . ?
H29A C29 H29C 109.5 . . ?
H29B C29 H29C 109.5 . . ?
Al1 C30 H30 121.8 . . ?
C31 C30 Al1 116.4(3) . . ?
C31 C30 H30 121.8 . . ?
C30 C31 H31 116.6 . . ?
C30 C31 C32 126.7(4) . . ?
C32 C31 H31 116.6 . . ?
C31 C32 H32 116.4 . . ?
C33 C32 C31 127.1(3) . . ?
C33 C32 H32 116.4 . . ?
O35 C33 C32 122.5(4) . . ?
O35 C33 C34 113.7(4) . . ?
C32 C33 C34 123.8(4) . . ?
C33 C34 H34A 109.5 . . ?
C33 C34 H34B 109.5 . . ?
C33 C34 H34C 109.5 . . ?
H34A C34 H34B 109.5 . . ?
H34A C34 H34C 109.5 . . ?
H34B C34 H34C 109.5 . . ?

loop_
_geom_bond_atom_site_label_1
_geom_bond_atom_site_label_2
_geom_bond_distance
_geom_bond_site_symmetry_2
_geom_bond_publ_flag
Al1 O35 1.791(3) . ?
Al1 N1 1.889(3) . ?
Al1 N3 1.899(3) . ?
Al1 C30 1.907(4) . ?
O35 C33 1.327(4) . ?
N1 C1 1.342(4) . ?
N1 C6 1.453(4) . ?
N3 C3 1.341(4) . ?
N3 C18 1.450(4) . ?
C1 C2 1.396(5) . ?
C1 C4 1.507(4) . ?
C2 H2 0.9500 . ?
C2 C3 1.399(4) . ?
C3 C5 1.505(4) . ?
C4 H4A 0.9800 . ?
C4 H4B 0.9800 . ?
C4 H4C 0.9800 . ?
C5 H5A 0.9800 . ?
C5 H5B 0.9800 . ?
C5 H5C 0.9800 . ?
C6 C7 1.402(5) . ?
C6 C11 1.407(5) . ?
C7 C8 1.391(5) . ?
C7 C12 1.524(5) . ?
C8 H8 0.9500 . ?
C8 C9 1.368(6) . ?
C9 H9 0.9500 . ?
C9 C10 1.378(6) . ?
C10 H10 0.9500 . ?
C10 C11 1.395(5) . ?
C11 C15 1.523(5) . ?
C12 H12 1.0000 . ?
C12 C13 1.534(6) . ?
C12 C14 1.538(6) . ?
C13 H13A 0.9800 . ?
C13 H13B 0.9800 . ?
C13 H13C 0.9800 . ?
C14 H14A 0.9800 . ?
C14 H14B 0.9800 . ?
C14 H14C 0.9800 . ?
C15 H15 1.0000 . ?
C15 C16 1.530(5) . ?
C15 C17 1.531(5) . ?
C16 H16A 0.9800 . ?
C16 H16B 0.9800 . ?
C16 H16C 0.9800 . ?
C17 H17A 0.9800 . ?
C17 H17B 0.9800 . ?
C17 H17C 0.9800 . ?
C18 C19 1.402(4) . ?
C18 C23 1.422(4) . ?
C19 C20 1.388(5) . ?
C19 C24 1.517(5) . ?
C20 H20 0.9500 . ?
C20 C21 1.382(6) . ?
C21 H21 0.9500 . ?
C21 C22 1.382(5) . ?
C22 H22 0.9500 . ?
C22 C23 1.395(5) . ?
C23 C27 1.510(5) . ?
C24 H24 1.0000 . ?
C24 C25 1.524(5) . ?
C24 C26 1.542(5) . ?
C25 H25A 0.9800 . ?
C25 H25B 0.9800 . ?
C25 H25C 0.9800 . ?
C26 H26A 0.9800 . ?
C26 H26B 0.9800 . ?
C26 H26C 0.9800 . ?
C27 H27 1.0000 . ?
C27 C28 1.531(5) . ?
C27 C29 1.521(5) . ?
C28 H28A 0.9800 . ?
C28 H28B 0.9800 . ?
C28 H28C 0.9800 . ?
C29 H29A 0.9800 . ?
C29 H29B 0.9800 . ?
C29 H29C 0.9800 . ?
C30 H30 0.9500 . ?
C30 C31 1.358(5) . ?
C31 H31 0.9500 . ?
C31 C32 1.422(6) . ?
C32 H32 0.9500 . ?
C32 C33 1.350(6) . ?
C33 C34 1.486(6) . ?
C34 H34A 0.9800 . ?
C34 H34B 0.9800 . ?
C34 H34C 0.9800 . ?

loop_
_geom_torsion_atom_site_label_1
_geom_torsion_atom_site_label_2
_geom_torsion_atom_site_label_3
_geom_torsion_atom_site_label_4
_geom_torsion
_geom_torsion_site_symmetry_1
_geom_torsion_site_symmetry_2
_geom_torsion_site_symmetry_3
_geom_torsion_site_symmetry_4
_geom_torsion_publ_flag
Al1 O35 C33 C32 -1.5(5) . . . . ?
Al1 O35 C33 C34 179.1(3) . . . . ?
Al1 N1 C1 C2 -13.1(4) . . . . ?
Al1 N1 C1 C4 168.0(2) . . . . ?
Al1 N1 C6 C7 95.1(3) . . . . ?
Al1 N1 C6 C11 -84.4(3) . . . . ?
Al1 N3 C3 C2 13.6(4) . . . . ?
Al1 N3 C3 C5 -167.7(2) . . . . ?
Al1 N3 C18 C19 91.8(3) . . . . ?
Al1 N3 C18 C23 -88.1(3) . . . . ?
Al1 C30 C31 C32 1.0(5) . . . . ?
O35 Al1 N1 C1 -84.0(2) . . . . ?
O35 Al1 N1 C6 92.9(2) . . . . ?
O35 Al1 N3 C3 84.4(2) . . . . ?
O35 Al1 N3 C18 -91.6(2) . . . . ?
N1 Al1 O35 C33 -124.3(3) . . . . ?
N1 Al1 N3 C3 -27.1(2) . . . . ?
N1 Al1 N3 C18 156.8(2) . . . . ?
N1 C1 C2 C3 -9.9(5) . . . . ?
N1 C6 C7 C8 -179.9(3) . . . . ?
N1 C6 C7 C12 0.8(5) . . . . ?
N1 C6 C11 C10 179.5(3) . . . . ?
N1 C6 C11 C15 -0.8(5) . . . . ?
N3 Al1 O35 C33 131.9(3) . . . . ?
N3 Al1 N1 C1 27.0(2) . . . . ?
N3 Al1 N1 C6 -156.2(2) . . . . ?
N3 C18 C19 C20 177.6(3) . . . . ?
N3 C18 C19 C24 -4.0(4) . . . . ?
N3 C18 C23 C22 -177.0(3) . . . . ?
N3 C18 C23 C27 3.7(4) . . . . ?
C1 N1 C6 C7 -88.0(4) . . . . ?
C1 N1 C6 C11 92.5(4) . . . . ?
C1 C2 C3 N3 9.5(5) . . . . ?
C1 C2 C3 C5 -169.2(3) . . . . ?
C3 N3 C18 C19 -84.3(4) . . . . ?
C3 N3 C18 C23 95.7(3) . . . . ?
C4 C1 C2 C3 169.0(3) . . . . ?
C6 N1 C1 C2 169.9(3) . . . . ?
C6 N1 C1 C4 -8.9(4) . . . . ?
C6 C7 C8 C9 0.4(6) . . . . ?
C6 C7 C12 C13 -116.4(4) . . . . ?
C6 C7 C12 C14 120.5(4) . . . . ?
C6 C11 C15 C16 -117.8(4) . . . . ?
C6 C11 C15 C17 119.7(4) . . . . ?
C7 C6 C11 C10 0.0(5) . . . . ?
C7 C6 C11 C15 179.7(3) . . . . ?
C7 C8 C9 C10 0.1(7) . . . . ?
C8 C7 C12 C13 64.3(5) . . . . ?
C8 C7 C12 C14 -58.7(5) . . . . ?
C8 C9 C10 C11 -0.6(7) . . . . ?
C9 C10 C11 C6 0.5(6) . . . . ?
C9 C10 C11 C15 -179.2(4) . . . . ?
C10 C11 C15 C16 62.0(4) . . . . ?
C10 C11 C15 C17 -60.5(4) . . . . ?
C11 C6 C7 C8 -0.4(5) . . . . ?
C11 C6 C7 C12 -179.7(3) . . . . ?
C12 C7 C8 C9 179.7(4) . . . . ?
C18 N3 C3 C2 -170.2(3) . . . . ?
C18 N3 C3 C5 8.5(4) . . . . ?
C18 C19 C20 C21 -0.2(5) . . . . ?
C18 C19 C24 C25 -105.3(3) . . . . ?
C18 C19 C24 C26 131.7(3) . . . . ?
C18 C23 C27 C28 -86.7(4) . . . . ?
C18 C23 C27 C29 149.4(3) . . . . ?
C19 C18 C23 C22 3.0(4) . . . . ?
C19 C18 C23 C27 -176.2(3) . . . . ?
C19 C20 C21 C22 2.2(6) . . . . ?
C20 C19 C24 C25 73.0(4) . . . . ?
C20 C19 C24 C26 -49.9(4) . . . . ?
C20 C21 C22 C23 -1.5(6) . . . . ?
C21 C22 C23 C18 -1.0(5) . . . . ?
C21 C22 C23 C27 178.2(3) . . . . ?
C22 C23 C27 C28 94.1(4) . . . . ?
C22 C23 C27 C29 -29.8(5) . . . . ?
C23 C18 C19 C20 -2.4(5) . . . . ?
C23 C18 C19 C24 176.0(3) . . . . ?
C24 C19 C20 C21 -178.6(3) . . . . ?
C30 Al1 O35 C33 1.2(3) . . . . ?
C30 Al1 N1 C1 161.2(2) . . . . ?
C30 Al1 N1 C6 -21.9(3) . . . . ?
C30 Al1 N3 C3 -158.3(3) . . . . ?
C30 Al1 N3 C18 25.6(3) . . . . ?
C30 C31 C32 C33 -1.1(7) . . . . ?
C31 C32 C33 O35 1.3(6) . . . . ?
C31 C32 C33 C34 -179.4(4) . . . . ?

loop_
_exptl_oxdiff_crystal_face_indexfrac_h
_exptl_oxdiff_crystal_face_indexfrac_k
_exptl_oxdiff_crystal_face_indexfrac_l
_exptl_oxdiff_crystal_face_x
_exptl_oxdiff_crystal_face_y
_exptl_oxdiff_crystal_face_z
-0.0001 0.9994 0.9998 -0.0388 0.0270 0.0550
-4.9983 0.0010 -2.0016 -0.1533 -0.1434 -0.1102
-0.0001 0.9995 -1.0002 -0.0460 0.0460 -0.0321
0.9997 -0.9994 -4.9993 0.0536 0.0435 -0.2245
0.0001 -0.9995 1.0002 0.0460 -0.0460 0.0321
0.0001 -0.9994 -0.9998 0.0388 -0.0270 -0.0550
4.9983 -0.0010 1.0016 0.1497 0.1529 0.0667
